data_7702750
loop_
_publ_author_name
'Abrahams, Brendan F.'
'Coleiro, Joseph'
'Ha, Karen'
'Hoskins, Bernard F.'
'Orchard, Simon D.'
'Robson, Richard'

_publ_section_title
;
 Dihydroxybenzoquinone and chloranilic acid derivatives of rare earth
 metals
;
_journal_issue 8
_journal_name_full 'Journal of the Chemical Society, Dalton Transactions'
_journal_page_first 1586
_journal_paper_doi 10.1039/b109296k
_journal_year 2002
_chemical_formula_sum 'C18 H32 Cl6 O28 Y2'
_chemical_formula_weight 1086.96
_chemical_name_systematic
; 
hexaaquatris(chloranilato)diyttrium(III) hydrate 
;
_space_group_IT_number 2
_space_group_name_Hall '-P 1'
_space_group_name_H-M_alt 'P -1'
_symmetry_cell_setting triclinic
_symmetry_space_group_name_H-M 'P -1'
_atom_sites_solution_hydrogens difmap
_atom_sites_solution_primary heavy
_atom_sites_solution_secondary difmap
_audit_creation_method SHELXL
_cell_angle_alpha 76.91(2)
_cell_angle_beta 77.51(2)
_cell_angle_gamma 75.08(2)
_cell_formula_units_Z 1
_cell_length_a 9.324(2)
_cell_length_b 9.882(2)
_cell_length_c 11.238(2)
_cell_measurement_reflns_used 25
_cell_measurement_temperature 293(2)
_cell_measurement_theta_max 15.2
_cell_measurement_theta_min 7.7
_cell_volume 960.7(4)
_computing_cell_refinement 'CAD4 software'
_computing_data_collection 'CAD4 software'
_computing_structure_refinement 'SHELXL-93 (Sheldrick, 1993)'
_computing_structure_solution 'SHELXS-86 (Sheldrick, 1986)'
_diffrn_ambient_temperature 293(2)
_diffrn_measurement_device 'Enraf-Nonius CAD4 diffractometer'
_diffrn_measurement_method \w:2\q
_diffrn_radiation_monochromator graphite
_diffrn_radiation_source 'fine-focus sealed tube'
_diffrn_radiation_type MoK\a
_diffrn_radiation_wavelength 0.71069
_diffrn_reflns_av_R_equivalents 0.0215
_diffrn_reflns_av_sigmaI/netI 0.0486
_diffrn_reflns_limit_h_max 12
_diffrn_reflns_limit_h_min -1
_diffrn_reflns_limit_k_max 12
_diffrn_reflns_limit_k_min -12
_diffrn_reflns_limit_l_max 14
_diffrn_reflns_limit_l_min -14
_diffrn_reflns_number 5216
_diffrn_reflns_theta_max 27.47
_diffrn_reflns_theta_min 1.89
_diffrn_standards_interval_time 60
_diffrn_standards_number 3
_exptl_absorpt_coefficient_mu 3.519
_exptl_absorpt_correction_T_max 0.7185
_exptl_absorpt_correction_T_min 0.5810
_exptl_absorpt_correction_type numerical
_exptl_absorpt_process_details 'SHELX-76 (Sheldrick, 1976)'
_exptl_crystal_colour 'deep purple'
_exptl_crystal_density_diffrn 1.879
_exptl_crystal_description 'irregular block'
_exptl_crystal_F_000 544
_exptl_crystal_size_max 0.31
_exptl_crystal_size_mid 0.24
_exptl_crystal_size_min 0.06
_refine_diff_density_max 0.643
_refine_diff_density_min -0.626
_refine_diff_density_rms 0.096
_refine_ls_extinction_method none
_refine_ls_goodness_of_fit_all 1.037
_refine_ls_goodness_of_fit_obs 1.071
_refine_ls_hydrogen_treatment mixed
_refine_ls_matrix_type full
_refine_ls_number_parameters 294
_refine_ls_number_reflns 4393
_refine_ls_number_restraints 14
_refine_ls_restrained_S_all 1.036
_refine_ls_restrained_S_obs 1.069
_refine_ls_R_factor_all 0.0594
_refine_ls_R_factor_obs 0.0396
_refine_ls_shift/esd_max -0.001
_refine_ls_shift/esd_mean 0.000
_refine_ls_structure_factor_coef Fsqd
_refine_ls_weighting_details 'w=1/[\s^2^(Fo^2^)+(0.0448P)^2^+0.5080P] where P=(Fo^2^+2Fc^2^)/3'
_refine_ls_weighting_scheme calc
_refine_ls_wR_factor_all 0.0893
_refine_ls_wR_factor_obs 0.0819
_reflns_number_observed 3526
_reflns_number_total 4393
_reflns_observed_criterion >2sigma(I)
_cod_data_source_file b109296k.txt
_cod_data_source_block y2can3abs93
_cod_depositor_comments
;
The following automatic conversions were performed:

data item '_symmetry_cell_setting' value 'Triclinic' was changed to
'triclinic' in accordance with the
/home/saulius/struct/COD-crude-data/automatic-downloads/DataCite-retrospective/RSC/depositions/lib/dictionaries/cif_core.dic
dictionary named 'cif_core.dic' version 2.4.2 last updated on
2011-04-26.

data item '_refine_ls_weighting_scheme' value 'calc
w=1/[\s^2^(Fo^2^)+(0.0448P)^2^+0.5080P] where P=(Fo^2^+2Fc^2^)/3' was
changed to 'calc'. A new data item '_refine_ls_weighting_details' was
created with the value set to
'w=1/[\s^2^(Fo^2^)+(0.0448P)^2^+0.5080P] where P=(Fo^2^+2Fc^2^)/3'.

Automatic conversion script
Id: cif_fix_values 6909 2019-04-08 15:41:33Z antanas 
;
_cod_original_cell_volume 960.7(3)
_cod_database_code 7702750

loop_
_symmetry_equiv_pos_as_xyz
'x, y, z'
'-x, -y, -z'

loop_
_atom_site_aniso_label
_atom_site_aniso_U_11
_atom_site_aniso_U_22
_atom_site_aniso_U_33
_atom_site_aniso_U_23
_atom_site_aniso_U_13
_atom_site_aniso_U_12
Y1 0.0189(2) 0.0157(2) 0.01335(15) -0.00035(10) -0.00569(11) -0.00592(12)
Cl1 0.0384(6) 0.0226(4) 0.0478(6) -0.0133(4) 0.0137(5) -0.0074(4)
O1 0.0297(14) 0.0172(11) 0.0241(12) -0.0046(9) -0.0004(11) -0.0096(10)
O2 0.0251(13) 0.0188(12) 0.0267(13) -0.0029(10) 0.0024(11) -0.0078(10)
C1 0.022(2) 0.015(2) 0.020(2) -0.0006(12) -0.0074(13) -0.0038(13)
C2 0.021(2) 0.018(2) 0.019(2) -0.0005(12) -0.0053(14) -0.0049(13)
C3 0.025(2) 0.015(2) 0.028(2) -0.0067(13) 0.0026(15) -0.0024(14)
Cl2 0.0268(5) 0.0526(6) 0.0169(4) -0.0050(4) -0.0005(3) -0.0175(4)
O3 0.0198(12) 0.0314(13) 0.0181(11) -0.0057(10) -0.0050(9) -0.0102(10)
O4 0.0265(13) 0.0246(12) 0.0153(11) -0.0020(9) -0.0087(10) -0.0104(10)
C4 0.019(2) 0.0154(15) 0.020(2) -0.0034(12) -0.0070(13) -0.0013(13)
C5 0.019(2) 0.0145(15) 0.018(2) -0.0038(12) -0.0061(13) -0.0009(13)
C6 0.020(2) 0.026(2) 0.0122(14) -0.0045(12) -0.0003(13) -0.0067(14)
Cl3 0.0481(6) 0.0382(5) 0.0374(5) 0.0138(4) -0.0227(5) -0.0281(5)
O5 0.0257(13) 0.0267(13) 0.0188(12) 0.0007(10) -0.0111(10) -0.0102(11)
O6 0.0330(14) 0.0283(13) 0.0209(12) 0.0072(10) -0.0157(11) -0.0150(11)
C7 0.020(2) 0.020(2) 0.017(2) -0.0055(12) -0.0030(13) -0.0042(13)
C8 0.022(2) 0.020(2) 0.015(2) -0.0033(12) -0.0079(13) -0.0019(13)
C9 0.028(2) 0.021(2) 0.018(2) 0.0020(13) -0.0073(14) -0.0108(15)
O7 0.0222(13) 0.0229(13) 0.0263(13) -0.0062(10) -0.0046(11) -0.0040(11)
O8 0.043(2) 0.0250(14) 0.0249(14) -0.0030(11) 0.0080(13) -0.0068(13)
O9 0.038(2) 0.0252(14) 0.0319(15) -0.0015(11) -0.0151(13) 0.0017(12)
O10 0.043(2) 0.076(2) 0.031(2) 0.019(2) -0.0138(15) -0.030(2)
O11 0.102(4) 0.059(3) 0.042(2) -0.006(2) -0.003(2) 0.019(3)
O12 0.126(5) 0.063(3) 0.062(3) -0.007(2) 0.001(3) -0.005(3)
O13 0.112(4) 0.073(3) 0.075(3) -0.013(3) -0.033(3) -0.010(3)
O14 0.122(4) 0.081(3) 0.138(5) -0.039(3) -0.080(4) 0.013(3)

loop_
_atom_site_label
_atom_site_type_symbol
_atom_site_fract_x
_atom_site_fract_y
_atom_site_fract_z
_atom_site_U_iso_or_equiv
_atom_site_thermal_displace_type
_atom_site_occupancy
_atom_site_calc_flag
_atom_site_refinement_flags
Y1 Y 0.23571(4) 0.33931(3) 0.31639(3) 0.01548(9) Uani 1 d .
Cl1 Cl 0.23490(12) -0.21222(10) 0.34103(10) 0.0383(2) Uani 1 d .
O1 O 0.0437(3) 0.2654(2) 0.4765(2) 0.0233(5) Uani 1 d .
O2 O 0.2279(3) 0.0902(2) 0.3416(2) 0.0243(5) Uani 1 d .
C1 C 0.0137(4) 0.1439(3) 0.4918(3) 0.0189(7) Uani 1 d .
C2 C 0.1252(4) 0.0417(3) 0.4138(3) 0.0192(7) Uani 1 d .
C3 C 0.1054(4) -0.0976(3) 0.4286(3) 0.0239(7) Uani 1 d .
Cl2 Cl 0.70693(10) 0.58333(11) 0.24348(8) 0.0312(2) Uani 1 d .
O3 O 0.2475(3) 0.4179(3) 0.5027(2) 0.0217(5) Uani 1 d .
O4 O 0.4196(3) 0.4763(2) 0.2906(2) 0.0207(5) Uani 1 d .
C4 C 0.3642(4) 0.4538(3) 0.5085(3) 0.0179(7) Uani 1 d .
C5 C 0.4651(4) 0.4898(3) 0.3839(3) 0.0173(6) Uani 1 d .
C6 C 0.5939(4) 0.5365(3) 0.3827(3) 0.0192(7) Uani 1 d .
Cl3 Cl 0.18912(12) 0.73902(11) -0.10731(9) 0.0386(3) Uani 1 d .
O5 O 0.2192(3) 0.5067(2) 0.1188(2) 0.0225(5) Uani 1 d .
O6 O 0.0555(3) 0.3161(3) 0.2082(2) 0.0260(6) Uani 1 d .
C7 C 0.1173(4) 0.5119(3) 0.0597(3) 0.0183(7) Uani 1 d .
C8 C 0.0252(4) 0.3973(3) 0.1093(3) 0.0189(7) Uani 1 d .
C9 C 0.0837(4) 0.6112(4) -0.0457(3) 0.0217(7) Uani 1 d .
O7 O 0.0375(3) 0.5514(3) 0.3433(2) 0.0236(5) Uani 1 d D
H71 H -0.0499(25) 0.5438(51) 0.3672(43) 0.052(11) Uiso 1 d D
H72 H 0.0551(54) 0.5999(45) 0.3860(38) 0.052(11) Uiso 1 d D
O8 O 0.4087(3) 0.2331(3) 0.1619(2) 0.0337(6) Uani 1 d D
H81 H 0.4542(56) 0.2753(52) 0.0996(32) 0.068(13) Uiso 1 d D
H82 H 0.4359(61) 0.1494(24) 0.1548(51) 0.068(13) Uiso 1 d D
O9 O 0.4385(3) 0.1871(3) 0.4225(3) 0.0326(6) Uani 1 d D
H91 H 0.5000(53) 0.1227(45) 0.3934(53) 0.082(15) Uiso 1 d D
H92 H 0.4054(67) 0.1414(58) 0.4878(32) 0.082(15) Uiso 1 d D
O10 O 0.5529(4) 0.3187(4) -0.0661(3) 0.0502(9) Uani 1 d D
H101 H 0.6367(35) 0.3354(68) -0.0785(59) 0.090(16) Uiso 1 d D
H102 H 0.5074(63) 0.3918(41) -0.1046(53) 0.090(16) Uiso 1 d D
O11 O 0.3591(6) 0.0548(5) 0.6650(4) 0.0765(14) Uani 1 d D
H111 H 0.4178(58) 0.0619(69) 0.7073(51) 0.073(15) Uiso 1 d D
H112 H 0.2715(28) 0.0776(64) 0.6979(53) 0.073(15) Uiso 1 d D
O12 O 0.5134(7) -0.0574(5) 0.1351(5) 0.090(2) Uani 1 d D
H121 H 0.5905(33) -0.0547(50) 0.0841(35) 0.034(9) Uiso 1 d D
H122 H 0.4384(39) -0.0684(55) 0.1110(47) 0.034(9) Uiso 1 d D
O13 O 0.0605(7) 0.1372(5) 0.8236(5) 0.0862(14) Uani 1 d D
H131 H 0.0166(89) 0.2199(35) 0.8035(77) 0.128(25) Uiso 1 d D
H132 H 0.1394(54) 0.0941(81) 0.8482(79) 0.128(25) Uiso 1 d D
O14 O 0.1771(6) 0.0519(5) 0.0592(5) 0.108(2) Uani 1 d .

loop_
_atom_type_symbol
_atom_type_description
_atom_type_scat_dispersion_real
_atom_type_scat_dispersion_imag
_atom_type_scat_source
C C 0.0033 0.0016 'International Tables Vol C Tables 4.2.6.8 and 6.1.1.4'
H H 0.0000 0.0000 'International Tables Vol C Tables 4.2.6.8 and 6.1.1.4'
O O 0.0106 0.0060 'International Tables Vol C Tables 4.2.6.8 and 6.1.1.4'
Cl Cl 0.1484 0.1585 'International Tables Vol C Tables 4.2.6.8 and 6.1.1.4'
Y Y -2.7962 3.5667 'International Tables Vol C Tables 4.2.6.8 and 6.1.1.4'

loop_
_geom_angle_atom_site_label_1
_geom_angle_atom_site_label_2
_geom_angle_atom_site_label_3
_geom_angle
_geom_angle_site_symmetry_1
_geom_angle_site_symmetry_3
O8 Y1 O6 83.88(10) . .
O8 Y1 O4 82.37(9) . .
O6 Y1 O4 138.93(8) . .
O8 Y1 O1 134.62(9) . .
O6 Y1 O1 76.24(8) . .
O4 Y1 O1 137.12(8) . .
O8 Y1 O3 136.29(10) . .
O6 Y1 O3 139.72(9) . .
O4 Y1 O3 65.70(8) . .
O1 Y1 O3 71.53(8) . .
O8 Y1 O2 69.39(9) . .
O6 Y1 O2 69.67(8) . .
O4 Y1 O2 137.92(8) . .
O1 Y1 O2 65.52(8) . .
O3 Y1 O2 115.68(8) . .
O8 Y1 O7 141.04(9) . .
O6 Y1 O7 77.52(9) . .
O4 Y1 O7 89.56(8) . .
O1 Y1 O7 73.26(8) . .
O3 Y1 O7 70.60(8) . .
O2 Y1 O7 131.87(8) . .
O8 Y1 O9 75.41(10) . .
O6 Y1 O9 138.64(9) . .
O4 Y1 O9 73.55(9) . .
O1 Y1 O9 93.36(10) . .
O3 Y1 O9 67.63(9) . .
O2 Y1 O9 69.62(9) . .
O7 Y1 O9 138.23(9) . .
O8 Y1 O5 72.16(9) . .
O6 Y1 O5 65.77(8) . .
O4 Y1 O5 73.19(8) . .
O1 Y1 O5 130.77(8) . .
O3 Y1 O5 121.27(8) . .
O2 Y1 O5 122.96(8) . .
O7 Y1 O5 69.02(8) . .
O9 Y1 O5 135.86(9) . .
C1 O1 Y1 122.0(2) . .
C2 O2 Y1 120.8(2) . .
O1 C1 C3 126.4(3) . 2_556
O1 C1 C2 114.8(3) . .
C3 C1 C2 118.8(3) 2_556 .
O2 C2 C3 125.0(3) . .
O2 C2 C1 116.0(3) . .
C3 C2 C1 119.0(3) . .
C1 C3 C2 122.2(3) 2_556 .
C1 C3 Cl1 119.7(3) 2_556 .
C2 C3 Cl1 118.1(3) . .
C4 O3 Y1 118.3(2) . .
C5 O4 Y1 119.8(2) . .
O3 C4 C6 125.0(3) . 2_666
O3 C4 C5 115.4(3) . .
C6 C4 C5 119.6(3) 2_666 .
O4 C5 C6 126.0(3) . .
O4 C5 C4 115.3(3) . .
C6 C5 C4 118.6(3) . .
C5 C6 C4 121.7(3) . 2_666
C5 C6 Cl2 119.8(2) . .
C4 C6 Cl2 118.4(3) 2_666 .
C7 O5 Y1 119.1(2) . .
C8 O6 Y1 123.3(2) . .
O5 C7 C9 125.6(3) . .
O5 C7 C8 115.9(3) . .
C9 C7 C8 118.5(3) . .
O6 C8 C9 124.5(3) . 2_565
O6 C8 C7 115.4(3) . .
C9 C8 C7 120.1(3) 2_565 .
C8 C9 C7 121.3(3) 2_565 .
C8 C9 Cl3 118.6(2) 2_565 .
C7 C9 Cl3 119.9(3) . .

loop_
_geom_bond_atom_site_label_1
_geom_bond_atom_site_label_2
_geom_bond_distance
_geom_bond_site_symmetry_2
Y1 O8 2.337(3) .
Y1 O6 2.359(2) .
Y1 O4 2.379(2) .
Y1 O1 2.379(2) .
Y1 O3 2.425(2) .
Y1 O2 2.432(2) .
Y1 O7 2.440(3) .
Y1 O9 2.441(3) .
Y1 O5 2.459(2) .
Cl1 C3 1.731(3) .
O1 C1 1.268(4) .
O2 C2 1.237(4) .
C1 C3 1.374(5) 2_556
C1 C2 1.528(5) .
C2 C3 1.404(4) .
C3 C1 1.375(5) 2_556
Cl2 C6 1.727(3) .
O3 C4 1.247(4) .
O4 C5 1.258(4) .
C4 C6 1.391(4) 2_666
C4 C5 1.533(4) .
C5 C6 1.390(5) .
C6 C4 1.391(4) 2_666
Cl3 C9 1.729(3) .
O5 C7 1.255(4) .
O6 C8 1.255(4) .
C7 C9 1.393(4) .
C7 C8 1.529(5) .
C8 C9 1.390(5) 2_565
C9 C8 1.390(5) 2_565
